data_4337456
loop_
_publ_author_name
'Gao, Feng'
'Cui, Long'
'Song, You'
'Li, Yi-Zhi'
'Zuo, Jing-Lin'

_publ_section_title
;
 Calix[4]arene-supported mononuclear lanthanide single-molecule magnet.
;
_journal_issue 1
_journal_name_full 'Inorganic chemistry'
_journal_page_first 562
_journal_page_last 567
_journal_paper_doi 10.1021/ic4026624
_journal_volume 53
_journal_year 2014
_chemical_formula_sum 'C63 H93 Co Ho O13 P3'
_chemical_formula_weight 1375.14
_chemical_name_systematic
; 
 ? 
;
_space_group_IT_number 2
_symmetry_cell_setting triclinic
_symmetry_space_group_name_Hall '-P 1'
_symmetry_space_group_name_H-M 'P -1'
_atom_sites_solution_hydrogens geom
_atom_sites_solution_primary direct
_atom_sites_solution_secondary difmap
_audit_creation_method SHELXL-97
_cell_angle_alpha 99.4640(10)
_cell_angle_beta 101.065(2)
_cell_angle_gamma 101.9110(10)
_cell_formula_units_Z 2
_cell_length_a 11.1053(8)
_cell_length_b 16.0939(11)
_cell_length_c 20.2194(14)
_cell_measurement_reflns_used 8084
_cell_measurement_temperature 123(2)
_cell_measurement_theta_max 26.95
_cell_measurement_theta_min 2.23
_cell_volume 3391.0(4)
_computing_cell_refinement 'Bruker SMART'
_computing_data_collection 'Bruker SMART'
_computing_data_reduction 'Bruker SAINT'
_computing_molecular_graphics 'Bruker SHELXTL'
_computing_publication_material 'Bruker SHELXTL'
_computing_structure_refinement 'Bruker SHELXTL'
_computing_structure_solution 'Bruker SHELXTL'
_diffrn_ambient_temperature 123(2)
_diffrn_measured_fraction_theta_full 0.994
_diffrn_measured_fraction_theta_max 0.994
_diffrn_measurement_device_type 'Bruker APEX II CCD'
_diffrn_measurement_method '\f and \w scans'
_diffrn_radiation_monochromator graphite
_diffrn_radiation_source 'fine-focus sealed tube'
_diffrn_radiation_type MoK\a
_diffrn_radiation_wavelength 0.71073
_diffrn_reflns_av_R_equivalents 0.0362
_diffrn_reflns_av_sigmaI/netI 0.0789
_diffrn_reflns_limit_h_max 13
_diffrn_reflns_limit_h_min -12
_diffrn_reflns_limit_k_max 19
_diffrn_reflns_limit_k_min -19
_diffrn_reflns_limit_l_max 24
_diffrn_reflns_limit_l_min -23
_diffrn_reflns_number 20595
_diffrn_reflns_theta_full 26.00
_diffrn_reflns_theta_max 26.00
_diffrn_reflns_theta_min 1.05
_exptl_absorpt_coefficient_mu 1.530
_exptl_absorpt_correction_T_max 0.7295
_exptl_absorpt_correction_T_min 0.6917
_exptl_absorpt_correction_type multi-scan
_exptl_absorpt_process_details 'SADABS; Bruker, 2000'
_exptl_crystal_colour yellow
_exptl_crystal_density_diffrn 1.347
_exptl_crystal_density_method 'not measured'
_exptl_crystal_description block
_exptl_crystal_F_000 1428
_exptl_crystal_size_max 0.26
_exptl_crystal_size_mid 0.24
_exptl_crystal_size_min 0.22
_refine_diff_density_max 0.713
_refine_diff_density_min -0.724
_refine_diff_density_rms 0.172
_refine_ls_extinction_method none
_refine_ls_goodness_of_fit_ref 1.068
_refine_ls_hydrogen_treatment constr
_refine_ls_matrix_type fullcycle
_refine_ls_number_parameters 749
_refine_ls_number_reflns 13262
_refine_ls_number_restraints 0
_refine_ls_restrained_S_all 1.068
_refine_ls_R_factor_all 0.0654
_refine_ls_R_factor_gt 0.0604
_refine_ls_shift/su_max 0.000
_refine_ls_shift/su_mean 0.000
_refine_ls_structure_factor_coef Fsqd
_refine_ls_weighting_details 'calc w=1/[\s^2^(Fo^2^)+(0.0873P)^2^+0.0000P] where P=(Fo^2^+2Fc^2^)/3'
_refine_ls_weighting_scheme calc
_refine_ls_wR_factor_gt 0.1518
_refine_ls_wR_factor_ref 0.1529
_reflns_number_gt 10590
_reflns_number_total 13262
_reflns_threshold_expression >2sigma(I)
_cod_data_source_file ic4026624_si_002.cif
_cod_data_source_block 3
_cod_depositor_comments
;
The following automatic conversions were performed:

'_symmetry_cell_setting' value 'Triclinic' changed to 'triclinic'
according to
/usr/data/users/saulius/automatic-downloads/current/ACS/lib/dictionaries/cif_core.dic
dictionary named 'cif_core.dic' version 2.4.2 from 2011-04-26.

Automatic conversion script
Id: cif_fix_values 2281 2013-09-26 08:29:07Z andrius 
;
_cod_original_sg_symbol_H-M P-1
_cod_database_code 4337456

loop_
_symmetry_equiv_pos_as_xyz
'x, y, z'
'-x, -y, -z'

loop_
_atom_site_label
_atom_site_type_symbol
_atom_site_fract_x
_atom_site_fract_y
_atom_site_fract_z
_atom_site_U_iso_or_equiv
_atom_site_adp_type
_atom_site_occupancy
_atom_site_symmetry_multiplicity
_atom_site_calc_flag
_atom_site_refinement_flags
C1 C 0.0494(5) -0.2903(3) 0.2744(3) 0.0330(12) Uani 1 1 d .
H1 H 0.0020 -0.2680 0.3079 0.040 Uiso 1 1 calc R
C2 C 0.1661(5) -0.3130(3) 0.2905(3) 0.0367(13) Uani 1 1 d .
H2 H 0.2172 -0.3077 0.3381 0.044 Uiso 1 1 calc R
C3 C 0.1989(5) -0.3436(3) 0.2298(3) 0.0320(11) Uani 1 1 d .
H3 H 0.2771 -0.3640 0.2265 0.038 Uiso 1 1 calc R
C4 C 0.1024(5) -0.3403(3) 0.1729(3) 0.0337(12) Uani 1 1 d .
H4 H 0.0989 -0.3595 0.1228 0.040 Uiso 1 1 calc R
C5 C 0.0096(5) -0.3089(4) 0.2015(3) 0.0366(13) Uani 1 1 d .
H5 H -0.0710 -0.3007 0.1745 0.044 Uiso 1 1 calc R
C6 C 0.2621(5) -0.1979(4) 0.0286(3) 0.0370(13) Uani 1 1 d .
H6A H 0.2878 -0.2515 0.0122 0.044 Uiso 1 1 calc R
H6B H 0.3382 -0.1488 0.0417 0.044 Uiso 1 1 calc R
C7 C 0.1645(5) -0.1820(4) -0.0296(3) 0.0372(13) Uani 1 1 d .
H7A H 0.0799 -0.2156 -0.0300 0.056 Uiso 1 1 calc R
H7B H 0.1850 -0.2003 -0.0739 0.056 Uiso 1 1 calc R
H7C H 0.1662 -0.1200 -0.0221 0.056 Uiso 1 1 calc R
C8 C 0.5172(5) -0.2246(4) 0.1967(3) 0.0366(13) Uani 1 1 d .
H8A H 0.5153 -0.2387 0.2424 0.044 Uiso 1 1 calc R
H8B H 0.5576 -0.1619 0.2036 0.044 Uiso 1 1 calc R
C9 C 0.5900(6) -0.2787(4) 0.1596(3) 0.0402(13) Uani 1 1 d .
H9A H 0.5479 -0.3405 0.1522 0.060 Uiso 1 1 calc R
H9B H 0.6764 -0.2678 0.1876 0.060 Uiso 1 1 calc R
H9C H 0.5931 -0.2631 0.1150 0.060 Uiso 1 1 calc R
C10 C -0.0173(5) -0.1052(4) 0.0859(3) 0.0335(12) Uani 1 1 d .
H10A H -0.0420 -0.1523 0.0440 0.040 Uiso 1 1 calc R
H10B H 0.0707 -0.0727 0.0898 0.040 Uiso 1 1 calc R
C11 C -0.1000(6) -0.0475(4) 0.0791(3) 0.0399(13) Uani 1 1 d .
H11A H -0.1802 -0.0732 0.0898 0.060 Uiso 1 1 calc R
H11B H -0.1162 -0.0384 0.0318 0.060 Uiso 1 1 calc R
H11C H -0.0599 0.0084 0.1113 0.060 Uiso 1 1 calc R
C12 C -0.0886(5) -0.0561(4) 0.2707(3) 0.0349(12) Uani 1 1 d .
H12A H -0.1654 -0.0831 0.2333 0.042 Uiso 1 1 calc R
H12B H -0.0502 0.0020 0.2634 0.042 Uiso 1 1 calc R
C13 C -0.1216(5) -0.0480(4) 0.3394(3) 0.0371(13) Uani 1 1 d .
H13A H -0.1170 -0.1009 0.3567 0.056 Uiso 1 1 calc R
H13B H -0.2076 -0.0398 0.3346 0.056 Uiso 1 1 calc R
H13C H -0.0617 0.0021 0.3719 0.056 Uiso 1 1 calc R
C14 C 0.5491(5) -0.1296(4) 0.3840(3) 0.0407(14) Uani 1 1 d .
H14A H 0.5460 -0.0876 0.4250 0.049 Uiso 1 1 calc R
H14B H 0.5897 -0.0967 0.3535 0.049 Uiso 1 1 calc R
C15 C 0.6229(5) -0.1904(4) 0.4056(3) 0.0361(13) Uani 1 1 d .
H15A H 0.5729 -0.2321 0.4262 0.054 Uiso 1 1 calc R
H15B H 0.7009 -0.1581 0.4395 0.054 Uiso 1 1 calc R
H15C H 0.6443 -0.2217 0.3653 0.054 Uiso 1 1 calc R
C16 C 0.3023(5) -0.0741(4) 0.4536(3) 0.0348(12) Uani 1 1 d .
H16A H 0.3533 -0.0176 0.4498 0.042 Uiso 1 1 calc R
H16B H 0.3595 -0.1037 0.4793 0.042 Uiso 1 1 calc R
C17 C 0.2043(5) -0.0598(4) 0.4906(3) 0.0355(12) Uani 1 1 d .
H17A H 0.1487 -0.0298 0.4652 0.053 Uiso 1 1 calc R
H17B H 0.2445 -0.0241 0.5368 0.053 Uiso 1 1 calc R
H17C H 0.1544 -0.1158 0.4944 0.053 Uiso 1 1 calc R
C18 C 0.5842(5) -0.0050(3) 0.1096(3) 0.0355(13) Uani 1 1 d .
H18A H 0.5600 0.0035 0.0624 0.053 Uiso 1 1 calc R
H18B H 0.5428 -0.0641 0.1118 0.053 Uiso 1 1 calc R
H18C H 0.6763 0.0037 0.1231 0.053 Uiso 1 1 calc R
C19 C 0.2065(5) 0.1085(3) 0.3600(3) 0.0299(11) Uani 1 1 d .
H19A H 0.2341 0.1446 0.4068 0.045 Uiso 1 1 calc R
H19B H 0.2012 0.0476 0.3622 0.045 Uiso 1 1 calc R
H19C H 0.1230 0.1148 0.3380 0.045 Uiso 1 1 calc R
C20 C 0.7241(5) 0.1766(3) 0.2113(2) 0.0285(11) Uani 1 1 d .
C21 C 0.7847(5) 0.2644(3) 0.2195(3) 0.0297(11) Uani 1 1 d .
H21 H 0.8611 0.2885 0.2538 0.036 Uiso 1 1 calc R
C22 C 0.7370(5) 0.3167(3) 0.1796(3) 0.0306(11) Uani 1 1 d .
C23 C 0.6246(5) 0.2794(3) 0.1289(3) 0.0323(12) Uani 1 1 d .
H23 H 0.5899 0.3145 0.1008 0.039 Uiso 1 1 calc R
C24 C 0.5630(5) 0.1927(3) 0.1188(3) 0.0295(11) Uani 1 1 d .
C25 C 0.6139(5) 0.1437(3) 0.1616(3) 0.0301(11) Uani 1 1 d .
C26 C 0.4369(5) 0.1563(3) 0.0651(3) 0.0308(11) Uani 1 1 d .
H26A H 0.4492 0.1628 0.0189 0.037 Uiso 1 1 calc R
H26B H 0.4054 0.0937 0.0637 0.037 Uiso 1 1 calc R
C27 C 0.3409(5) 0.2053(3) 0.0842(3) 0.0316(11) Uani 1 1 d .
C28 C 0.3159(5) 0.2718(3) 0.0529(3) 0.0299(11) Uani 1 1 d .
H28 H 0.3535 0.2831 0.0158 0.036 Uiso 1 1 calc R
C29 C 0.2367(5) 0.3234(3) 0.0739(3) 0.0318(12) Uani 1 1 d .
C30 C 0.1836(5) 0.3031(3) 0.1294(3) 0.0320(12) Uani 1 1 d .
H30 H 0.1291 0.3362 0.1450 0.038 Uiso 1 1 calc R
C31 C 0.2084(5) 0.2362(3) 0.1621(3) 0.0295(11) Uani 1 1 d .
C32 C 0.2873(5) 0.1862(3) 0.1394(2) 0.0301(11) Uani 1 1 d .
C33 C 0.1623(5) 0.2226(3) 0.2251(2) 0.0305(11) Uani 1 1 d .
H33A H 0.1388 0.1597 0.2249 0.037 Uiso 1 1 calc R
H33B H 0.0865 0.2457 0.2260 0.037 Uiso 1 1 calc R
C34 C 0.2689(5) 0.2702(3) 0.2889(2) 0.0288(11) Uani 1 1 d .
C35 C 0.3093(5) 0.3608(3) 0.3018(3) 0.0298(11) Uani 1 1 d .
H35 H 0.2631 0.3917 0.2746 0.036 Uiso 1 1 calc R
C36 C 0.4154(5) 0.4070(3) 0.3533(3) 0.0313(11) Uani 1 1 d .
C37 C 0.4844(5) 0.3612(3) 0.3931(3) 0.0307(11) Uani 1 1 d .
H37 H 0.5584 0.3919 0.4274 0.037 Uiso 1 1 calc R
C38 C 0.4451(5) 0.2703(3) 0.3825(3) 0.0301(11) Uani 1 1 d .
C39 C 0.3372(5) 0.2278(3) 0.3307(3) 0.0286(11) Uani 1 1 d .
C40 C 0.5204(5) 0.2219(3) 0.4261(3) 0.0296(11) Uani 1 1 d .
H40A H 0.4702 0.1613 0.4188 0.036 Uiso 1 1 calc R
H40B H 0.5336 0.2493 0.4753 0.036 Uiso 1 1 calc R
C41 C 0.6481(5) 0.2203(3) 0.4104(2) 0.0290(11) Uani 1 1 d .
C42 C 0.7626(5) 0.2700(3) 0.4573(3) 0.0291(11) Uani 1 1 d .
H42 H 0.7580 0.3044 0.4992 0.035 Uiso 1 1 calc R
C43 C 0.8808(5) 0.2700(3) 0.4441(3) 0.0302(11) Uani 1 1 d .
C44 C 0.8830(5) 0.2185(3) 0.3813(3) 0.0318(11) Uani 1 1 d .
H44 H 0.9622 0.2166 0.3708 0.038 Uiso 1 1 calc R
C45 C 0.7723(5) 0.1700(3) 0.3341(3) 0.0300(11) Uani 1 1 d .
C46 C 0.6543(5) 0.1691(3) 0.3487(2) 0.0292(11) Uani 1 1 d .
C47 C 0.7764(5) 0.1257(3) 0.2626(3) 0.0299(11) Uani 1 1 d .
H47A H 0.7246 0.0650 0.2510 0.036 Uiso 1 1 calc R
H47B H 0.8645 0.1246 0.2608 0.036 Uiso 1 1 calc R
C48 C 0.7993(6) 0.4156(4) 0.1959(3) 0.0379(13) Uani 1 1 d .
C49 C 0.7261(6) 0.4645(4) 0.1563(3) 0.0470(16) Uani 1 1 d .
H49A H 0.6478 0.4648 0.1718 0.071 Uiso 1 1 calc R
H49B H 0.7053 0.4370 0.1072 0.071 Uiso 1 1 calc R
H49C H 0.7762 0.5243 0.1634 0.071 Uiso 1 1 calc R
C50 C 0.7645(6) 0.4538(4) 0.2605(3) 0.0497(17) Uani 1 1 d .
H50A H 0.7747 0.5164 0.2641 0.075 Uiso 1 1 calc R
H50B H 0.8199 0.4435 0.3007 0.075 Uiso 1 1 calc R
H50C H 0.6763 0.4262 0.2587 0.075 Uiso 1 1 calc R
C51 C 0.9402(5) 0.4363(4) 0.2251(3) 0.0412(14) Uani 1 1 d .
H51A H 0.9819 0.4177 0.1887 0.062 Uiso 1 1 calc R
H51B H 0.9579 0.4055 0.2625 0.062 Uiso 1 1 calc R
H51C H 0.9724 0.4990 0.2431 0.062 Uiso 1 1 calc R
C52 C 0.2211(5) 0.4013(4) 0.0425(3) 0.0358(12) Uani 1 1 d .
C53 C 0.0807(6) 0.3898(4) 0.0143(3) 0.0474(16) Uani 1 1 d .
H53A H 0.0589 0.4456 0.0253 0.071 Uiso 1 1 calc R
H53B H 0.0327 0.3474 0.0353 0.071 Uiso 1 1 calc R
H53C H 0.0597 0.3688 -0.0358 0.071 Uiso 1 1 calc R
C54 C 0.2590(6) 0.4794(4) 0.1036(3) 0.0438(14) Uani 1 1 d .
H54A H 0.3261 0.4711 0.1393 0.066 Uiso 1 1 calc R
H54B H 0.1853 0.4843 0.1225 0.066 Uiso 1 1 calc R
H54C H 0.2899 0.5325 0.0879 0.066 Uiso 1 1 calc R
C55 C 0.2662(6) 0.4033(4) -0.0227(3) 0.0446(14) Uani 1 1 d .
H55A H 0.2302 0.3470 -0.0548 0.067 Uiso 1 1 calc R
H55B H 0.3588 0.4153 -0.0121 0.067 Uiso 1 1 calc R
H55C H 0.2390 0.4490 -0.0439 0.067 Uiso 1 1 calc R
C56 C 0.4524(5) 0.5066(3) 0.3656(3) 0.0325(12) Uani 1 1 d .
C57 C 0.5777(5) 0.5466(3) 0.4187(3) 0.0369(13) Uani 1 1 d .
H57A H 0.5973 0.6100 0.4247 0.055 Uiso 1 1 calc R
H57B H 0.6454 0.5248 0.4025 0.055 Uiso 1 1 calc R
H57C H 0.5709 0.5308 0.4628 0.055 Uiso 1 1 calc R
C58 C 0.4590(5) 0.5353(3) 0.2961(3) 0.0342(12) Uani 1 1 d .
H58A H 0.4719 0.5985 0.3033 0.051 Uiso 1 1 calc R
H58B H 0.3796 0.5070 0.2619 0.051 Uiso 1 1 calc R
H58C H 0.5296 0.5183 0.2796 0.051 Uiso 1 1 calc R
C59 C 0.3451(5) 0.5433(3) 0.3927(3) 0.0340(12) Uani 1 1 d .
H59A H 0.3273 0.5183 0.4318 0.051 Uiso 1 1 calc R
H59B H 0.2680 0.5277 0.3556 0.051 Uiso 1 1 calc R
H59C H 0.3735 0.6067 0.4074 0.051 Uiso 1 1 calc R
C60 C 1.0051(5) 0.3236(4) 0.4941(3) 0.0365(13) Uani 1 1 d .
C61 C 1.0850(6) 0.2643(4) 0.5193(3) 0.0449(15) Uani 1 1 d .
H61A H 1.1698 0.2991 0.5440 0.067 Uiso 1 1 calc R
H61B H 1.0914 0.2226 0.4798 0.067 Uiso 1 1 calc R
H61C H 1.0455 0.2330 0.5503 0.067 Uiso 1 1 calc R
C62 C 1.0790(5) 0.3820(4) 0.4548(3) 0.0404(14) Uani 1 1 d .
H62A H 1.1537 0.4218 0.4871 0.061 Uiso 1 1 calc R
H62B H 1.0247 0.4156 0.4331 0.061 Uiso 1 1 calc R
H62C H 1.1057 0.3458 0.4192 0.061 Uiso 1 1 calc R
C63 C 0.9809(6) 0.3818(4) 0.5554(3) 0.0453(15) Uani 1 1 d .
H63A H 0.9544 0.3465 0.5876 0.068 Uiso 1 1 calc R
H63B H 0.9141 0.4100 0.5390 0.068 Uiso 1 1 calc R
H63C H 1.0588 0.4262 0.5789 0.068 Uiso 1 1 calc R
Co1 Co 0.18073(7) -0.21612(4) 0.23336(3) 0.02936(16) Uani 1 1 d .
Ho1 Ho 0.37751(2) 0.044050(15) 0.237100(11) 0.02865(9) Uani 1 1 d .
O1 O 0.2108(3) -0.2065(2) 0.08727(17) 0.0323(8) Uani 1 1 d .
O2 O 0.3904(3) -0.2448(2) 0.15411(19) 0.0343(8) Uani 1 1 d .
O3 O 0.3758(3) -0.0890(2) 0.17560(18) 0.0319(8) Uani 1 1 d .
O4 O -0.0227(3) -0.1426(2) 0.14544(19) 0.0364(9) Uani 1 1 d .
O5 O 0.0011(3) -0.1103(2) 0.27080(18) 0.0308(8) Uani 1 1 d .
O6 O 0.1636(3) -0.0255(2) 0.21800(18) 0.0309(8) Uani 1 1 d .
O7 O 0.4234(3) -0.1772(2) 0.34809(18) 0.0353(9) Uani 1 1 d .
O8 O 0.2430(4) -0.1269(2) 0.38570(18) 0.0369(9) Uani 1 1 d .
O9 O 0.3749(3) -0.0382(2) 0.32108(17) 0.0341(9) Uani 1 1 d .
O10 O 0.5455(3) 0.0568(2) 0.15596(17) 0.0314(8) Uani 1 1 d .
O11 O 0.3175(3) 0.1255(2) 0.17094(17) 0.0295(8) Uani 1 1 d .
O12 O 0.2965(3) 0.1360(2) 0.32018(17) 0.0303(8) Uani 1 1 d .
O13 O 0.5503(3) 0.1223(2) 0.30335(17) 0.0290(8) Uani 1 1 d .
P1 P 0.29900(13) -0.18076(9) 0.16360(7) 0.0302(3) Uani 1 1 d .
P2 P 0.08565(13) -0.11411(9) 0.21504(7) 0.0296(3) Uani 1 1 d .
P3 P 0.31421(13) -0.12933(9) 0.32319(7) 0.0299(3) Uani 1 1 d .

loop_
_atom_site_aniso_label
_atom_site_aniso_U_11
_atom_site_aniso_U_22
_atom_site_aniso_U_33
_atom_site_aniso_U_23
_atom_site_aniso_U_13
_atom_site_aniso_U_12
C1 0.032(3) 0.030(3) 0.032(3) 0.010(2) 0.011(2) -0.008(2)
C2 0.039(3) 0.030(3) 0.037(3) 0.017(2) 0.010(2) -0.011(2)
C3 0.031(3) 0.030(3) 0.036(3) 0.009(2) 0.008(2) 0.006(2)
C4 0.034(3) 0.027(3) 0.033(3) 0.009(2) 0.009(2) -0.010(2)
C5 0.029(3) 0.035(3) 0.040(3) 0.010(2) 0.011(2) -0.010(2)
C6 0.037(3) 0.045(3) 0.032(3) 0.010(2) 0.013(2) 0.010(3)
C7 0.039(3) 0.046(3) 0.033(3) 0.011(3) 0.015(2) 0.016(3)
C8 0.031(3) 0.042(3) 0.037(3) 0.008(3) 0.007(2) 0.010(3)
C9 0.035(3) 0.043(3) 0.045(3) 0.008(3) 0.010(3) 0.016(3)
C10 0.037(3) 0.034(3) 0.033(3) 0.012(2) 0.012(2) 0.010(3)
C11 0.045(3) 0.043(3) 0.042(3) 0.019(3) 0.017(3) 0.020(3)
C12 0.033(3) 0.036(3) 0.044(3) 0.012(2) 0.016(2) 0.017(3)
C13 0.033(3) 0.045(3) 0.039(3) 0.015(3) 0.012(2) 0.015(3)
C14 0.038(3) 0.035(3) 0.043(3) 0.011(3) -0.011(3) 0.011(3)
C15 0.033(3) 0.035(3) 0.033(3) 0.010(2) -0.013(2) 0.008(3)
C16 0.037(3) 0.040(3) 0.029(3) 0.009(2) 0.010(2) 0.011(3)
C17 0.041(3) 0.039(3) 0.031(3) 0.012(2) 0.014(2) 0.014(3)
C18 0.036(3) 0.032(3) 0.034(3) -0.010(2) 0.016(2) 0.007(3)
C19 0.032(3) 0.030(3) 0.031(3) 0.010(2) 0.010(2) 0.009(2)
C20 0.033(3) 0.029(3) 0.029(3) 0.010(2) 0.013(2) 0.011(2)
C21 0.029(3) 0.028(3) 0.035(3) 0.009(2) 0.011(2) 0.009(2)
C22 0.028(3) 0.034(3) 0.032(3) 0.009(2) 0.008(2) 0.008(2)
C23 0.033(3) 0.030(3) 0.037(3) 0.010(2) 0.013(2) 0.007(2)
C24 0.033(3) 0.030(3) 0.032(3) 0.012(2) 0.011(2) 0.012(2)
C25 0.032(3) 0.032(3) 0.031(3) 0.008(2) 0.013(2) 0.011(2)
C26 0.032(3) 0.034(3) 0.031(3) 0.009(2) 0.012(2) 0.011(2)
C27 0.031(3) 0.037(3) 0.033(3) 0.012(2) 0.012(2) 0.013(2)
C28 0.030(3) 0.033(3) 0.030(3) 0.011(2) 0.009(2) 0.009(2)
C29 0.036(3) 0.030(3) 0.032(3) 0.011(2) 0.007(2) 0.010(2)
C30 0.034(3) 0.033(3) 0.034(3) 0.011(2) 0.008(2) 0.015(2)
C31 0.030(3) 0.034(3) 0.029(3) 0.009(2) 0.011(2) 0.009(2)
C32 0.032(3) 0.033(3) 0.026(3) 0.009(2) 0.006(2) 0.007(2)
C33 0.033(3) 0.031(3) 0.031(3) 0.009(2) 0.009(2) 0.013(2)
C34 0.032(3) 0.029(3) 0.027(2) 0.007(2) 0.010(2) 0.009(2)
C35 0.034(3) 0.031(3) 0.033(3) 0.013(2) 0.015(2) 0.013(2)
C36 0.032(3) 0.035(3) 0.030(3) 0.009(2) 0.008(2) 0.013(2)
C37 0.029(3) 0.032(3) 0.034(3) 0.008(2) 0.010(2) 0.010(2)
C38 0.031(3) 0.030(3) 0.034(3) 0.013(2) 0.011(2) 0.009(2)
C39 0.030(3) 0.030(3) 0.029(3) 0.008(2) 0.010(2) 0.010(2)
C40 0.031(3) 0.033(3) 0.027(3) 0.011(2) 0.008(2) 0.009(2)
C41 0.032(3) 0.030(3) 0.028(3) 0.009(2) 0.007(2) 0.011(2)
C42 0.031(3) 0.028(3) 0.031(3) 0.010(2) 0.008(2) 0.010(2)
C43 0.028(3) 0.030(3) 0.031(3) 0.010(2) 0.003(2) 0.005(2)
C44 0.029(3) 0.039(3) 0.031(3) 0.010(2) 0.008(2) 0.012(2)
C45 0.030(3) 0.034(3) 0.029(3) 0.012(2) 0.007(2) 0.010(2)
C46 0.033(3) 0.033(3) 0.027(2) 0.011(2) 0.010(2) 0.013(2)
C47 0.029(3) 0.029(3) 0.035(3) 0.009(2) 0.012(2) 0.010(2)
C48 0.035(3) 0.035(3) 0.039(3) 0.012(3) 0.012(2) -0.007(3)
C49 0.043(4) 0.034(3) 0.045(3) 0.012(3) -0.017(3) -0.011(3)
C50 0.048(4) 0.041(4) 0.043(3) -0.015(3) 0.018(3) -0.014(3)
C51 0.036(3) 0.034(3) 0.046(3) 0.013(3) 0.009(3) -0.011(3)
C52 0.041(3) 0.037(3) 0.034(3) 0.011(2) 0.011(2) 0.016(3)
C53 0.042(3) 0.051(4) 0.044(3) 0.017(3) -0.014(3) 0.015(3)
C54 0.050(4) 0.038(3) 0.038(3) 0.009(3) -0.007(3) 0.015(3)
C55 0.049(4) 0.049(4) 0.048(3) 0.023(3) 0.018(3) 0.023(3)
C56 0.032(3) 0.033(3) 0.035(3) 0.010(2) 0.009(2) 0.012(2)
C57 0.032(3) 0.026(3) 0.037(3) 0.007(2) -0.009(2) -0.011(2)
C58 0.040(3) 0.030(3) 0.035(3) 0.011(2) 0.010(2) 0.010(3)
C59 0.035(3) 0.026(3) 0.038(3) -0.008(2) 0.009(2) 0.012(2)
C60 0.032(3) 0.037(3) 0.032(3) 0.013(2) -0.006(2) -0.003(2)
C61 0.040(3) 0.042(3) 0.041(3) 0.011(3) -0.015(3) 0.004(3)
C62 0.034(3) 0.042(3) 0.037(3) 0.012(3) 0.010(2) -0.011(3)
C63 0.035(3) 0.037(3) 0.041(3) -0.011(3) -0.010(3) -0.008(3)
Co1 0.0309(4) 0.0285(4) 0.0316(4) 0.0095(3) 0.0096(3) 0.0088(3)
Ho1 0.03024(15) 0.02823(15) 0.03097(14) 0.00952(10) 0.01030(10) 0.00942(11)
O1 0.034(2) 0.035(2) 0.0301(18) 0.0087(16) 0.0106(15) 0.0084(17)
O2 0.031(2) 0.037(2) 0.041(2) 0.0142(17) 0.0127(16) 0.0125(17)
O3 0.035(2) 0.030(2) 0.0355(19) 0.0078(16) 0.0135(16) 0.0114(17)
O4 0.031(2) 0.036(2) 0.039(2) 0.0145(17) -0.0049(16) 0.0096(17)
O5 0.032(2) 0.0297(19) 0.0369(19) 0.0137(16) 0.0135(16) 0.0109(16)
O6 0.0302(19) 0.033(2) 0.0344(19) 0.0119(16) 0.0104(15) 0.0113(16)
O7 0.034(2) 0.032(2) 0.0343(19) 0.0100(16) -0.0093(16) 0.0101(17)
O8 0.036(2) 0.037(2) 0.0312(19) 0.0109(16) 0.0097(16) -0.0091(18)
O9 0.038(2) 0.0281(19) 0.0319(19) 0.0118(16) 0.0100(16) -0.0085(17)
O10 0.033(2) 0.033(2) 0.0322(18) 0.0104(16) 0.0120(15) 0.0109(17)
O11 0.0320(19) 0.0291(19) 0.0326(18) 0.0107(15) 0.0118(15) 0.0118(16)
O12 0.0318(19) 0.0295(19) 0.0330(19) 0.0099(15) 0.0112(15) 0.0089(16)
O13 0.0280(18) 0.0307(19) 0.0323(18) 0.0096(15) 0.0111(15) 0.0100(16)
P1 0.0315(7) 0.0303(7) 0.0320(7) 0.0090(6) 0.0109(6) 0.0099(6)
P2 0.0300(7) 0.0315(7) 0.0315(7) 0.0110(6) 0.0096(6) 0.0110(6)
P3 0.0328(7) 0.0289(7) 0.0310(7) 0.0097(6) 0.0098(6) 0.0095(6)

loop_
_atom_type_symbol
_atom_type_description
_atom_type_scat_dispersion_real
_atom_type_scat_dispersion_imag
_atom_type_scat_source
C C 0.0033 0.0016 'International Tables Vol C Tables 4.2.6.8 and 6.1.1.4'
H H 0.0000 0.0000 'International Tables Vol C Tables 4.2.6.8 and 6.1.1.4'
Co Co 0.3494 0.9721 'International Tables Vol C Tables 4.2.6.8 and 6.1.1.4'
Ho Ho -0.2175 4.6783 'International Tables Vol C Tables 4.2.6.8 and 6.1.1.4'
O O 0.0106 0.0060 'International Tables Vol C Tables 4.2.6.8 and 6.1.1.4'
P P 0.1023 0.0942 'International Tables Vol C Tables 4.2.6.8 and 6.1.1.4'

loop_
_geom_angle_atom_site_label_1
_geom_angle_atom_site_label_2
_geom_angle_atom_site_label_3
_geom_angle
C2 C1 C5 106.7(5)
C2 C1 Co1 70.6(3)
C5 C1 Co1 69.9(3)
C2 C1 H1 126.6
C5 C1 H1 126.6
Co1 C1 H1 126.6
C3 C2 C1 109.3(5)
C3 C2 Co1 70.9(3)
C1 C2 Co1 69.8(3)
C3 C2 H2 125.4
C1 C2 H2 125.4
Co1 C2 H2 125.4
C2 C3 C4 108.5(5)
C2 C3 Co1 70.3(3)
C4 C3 Co1 69.3(3)
C2 C3 H3 125.8
C4 C3 H3 125.8
Co1 C3 H3 125.8
C5 C4 C3 106.4(5)
C5 C4 Co1 69.9(3)
C3 C4 Co1 70.5(3)
C5 C4 H4 126.8
C3 C4 H4 126.8
Co1 C4 H4 126.8
C4 C5 C1 109.2(5)
C4 C5 Co1 70.3(3)
C1 C5 Co1 70.1(3)
C4 C5 H5 125.4
C1 C5 H5 125.4
Co1 C5 H5 125.4
O1 C6 C7 110.8(4)
O1 C6 H6A 109.5
C7 C6 H6A 109.5
O1 C6 H6B 109.5
C7 C6 H6B 109.5
H6A C6 H6B 108.1
C6 C7 H7A 109.5
C6 C7 H7B 109.5
H7A C7 H7B 109.5
C6 C7 H7C 109.5
H7A C7 H7C 109.5
H7B C7 H7C 109.5
O2 C8 C9 107.1(4)
O2 C8 H8A 110.3
C9 C8 H8A 110.3
O2 C8 H8B 110.3
C9 C8 H8B 110.3
H8A C8 H8B 108.5
C8 C9 H9A 109.5
C8 C9 H9B 109.5
H9A C9 H9B 109.5
C8 C9 H9C 109.5
H9A C9 H9C 109.5
H9B C9 H9C 109.5
O4 C10 C11 111.5(4)
O4 C10 H10A 109.3
C11 C10 H10A 109.3
O4 C10 H10B 109.3
C11 C10 H10B 109.3
H10A C10 H10B 108.0
C10 C11 H11A 109.5
C10 C11 H11B 109.5
H11A C11 H11B 109.5
C10 C11 H11C 109.5
H11A C11 H11C 109.5
H11B C11 H11C 109.5
O5 C12 C13 107.0(4)
O5 C12 H12A 110.3
C13 C12 H12A 110.3
O5 C12 H12B 110.3
C13 C12 H12B 110.3
H12A C12 H12B 108.6
C12 C13 H13A 109.5
C12 C13 H13B 109.5
H13A C13 H13B 109.5
C12 C13 H13C 109.5
H13A C13 H13C 109.5
H13B C13 H13C 109.5
O7 C14 C15 109.3(4)
O7 C14 H14A 109.8
C15 C14 H14A 109.8
O7 C14 H14B 109.8
C15 C14 H14B 109.8
H14A C14 H14B 108.3
C14 C15 H15A 109.5
C14 C15 H15B 109.5
H15A C15 H15B 109.5
C14 C15 H15C 109.5
H15A C15 H15C 109.5
H15B C15 H15C 109.5
O8 C16 C17 109.3(4)
O8 C16 H16A 109.8
C17 C16 H16A 109.8
O8 C16 H16B 109.8
C17 C16 H16B 109.8
H16A C16 H16B 108.3
C16 C17 H17A 109.5
C16 C17 H17B 109.5
H17A C17 H17B 109.5
C16 C17 H17C 109.5
H17A C17 H17C 109.5
H17B C17 H17C 109.5
O10 C18 H18A 109.5
O10 C18 H18B 109.5
H18A C18 H18B 109.5
O10 C18 H18C 109.5
H18A C18 H18C 109.5
H18B C18 H18C 109.5
O12 C19 H19A 109.5
O12 C19 H19B 109.5
H19A C19 H19B 109.5
O12 C19 H19C 109.5
H19A C19 H19C 109.5
H19B C19 H19C 109.5
C25 C20 C21 117.7(5)
C25 C20 C47 123.4(5)
C21 C20 C47 118.5(5)
C22 C21 C20 122.1(5)
C22 C21 H21 119.0
C20 C21 H21 119.0
C21 C22 C23 117.8(5)
C21 C22 C48 120.1(5)
C23 C22 C48 121.8(5)
C24 C23 C22 121.6(5)
C24 C23 H23 119.2
C22 C23 H23 119.2
C25 C24 C23 117.9(5)
C25 C24 C26 122.4(5)
C23 C24 C26 119.5(5)
C20 C25 C24 122.7(5)
C20 C25 O10 118.7(4)
C24 C25 O10 118.5(4)
C27 C26 C24 109.3(4)
C27 C26 H26A 109.8
C24 C26 H26A 109.8
C27 C26 H26B 109.8
C24 C26 H26B 109.8
H26A C26 H26B 108.3
C28 C27 C32 120.9(5)
C28 C27 C26 121.0(5)
C32 C27 C26 117.8(5)
C27 C28 C29 122.3(5)
C27 C28 H28 118.9
C29 C28 H28 118.9
C28 C29 C30 116.0(5)
C28 C29 C52 120.7(4)
C30 C29 C52 123.1(4)
C31 C30 C29 122.6(5)
C31 C30 H30 118.7
C29 C30 H30 118.7
C32 C31 C30 119.6(5)
C32 C31 C33 118.9(5)
C30 C31 C33 121.2(5)
O11 C32 C31 121.3(4)
O11 C32 C27 120.0(4)
C31 C32 C27 118.7(5)
C31 C33 C34 108.5(4)
C31 C33 H33A 110.0
C34 C33 H33A 110.0
C31 C33 H33B 110.0
C34 C33 H33B 110.0
H33A C33 H33B 108.4
C39 C34 C35 117.2(5)
C39 C34 C33 123.4(5)
C35 C34 C33 119.1(5)
C36 C35 C34 122.0(5)
C36 C35 H35 119.0
C34 C35 H35 119.0
C35 C36 C37 118.9(5)
C35 C36 C56 119.1(4)
C37 C36 C56 122.0(4)
C36 C37 C38 120.6(5)
C36 C37 H37 119.7
C38 C37 H37 119.7
C39 C38 C37 117.7(5)
C39 C38 C40 122.4(5)
C37 C38 C40 119.9(5)
C34 C39 C38 123.5(5)
C34 C39 O12 118.6(4)
C38 C39 O12 117.9(4)
C38 C40 C41 114.0(4)
C38 C40 H40A 108.7
C41 C40 H40A 108.7
C38 C40 H40B 108.7
C41 C40 H40B 108.7
H40A C40 H40B 107.6
C46 C41 C42 119.0(5)
C46 C41 C40 119.7(5)
C42 C41 C40 121.3(5)
C43 C42 C41 122.5(5)
C43 C42 H42 118.7
C41 C42 H42 118.7
C42 C43 C44 116.8(5)
C42 C43 C60 123.1(4)
C44 C43 C60 120.2(4)
C45 C44 C43 121.9(5)
C45 C44 H44 119.0
C43 C44 H44 119.0
C44 C45 C46 120.7(5)
C44 C45 C47 120.7(5)
C46 C45 C47 118.2(5)
O13 C46 C45 119.8(4)
O13 C46 C41 121.1(4)
C45 C46 C41 119.0(5)
C45 C47 C20 108.1(4)
C45 C47 H47A 110.1
C20 C47 H47A 110.1
C45 C47 H47B 110.1
C20 C47 H47B 110.1
H47A C47 H47B 108.4
C49 C48 C50 90.7(5)
C49 C48 C51 128.8(4)
C50 C48 C51 97.1(4)
C49 C48 C22 113.5(5)
C50 C48 C22 106.4(4)
C51 C48 C22 112.5(4)
C48 C49 H49A 109.5
C48 C49 H49B 109.5
H49A C49 H49B 109.5
C48 C49 H49C 109.5
H49A C49 H49C 109.5
H49B C49 H49C 109.5
C48 C50 H50A 109.5
C48 C50 H50B 109.5
H50A C50 H50B 109.5
C48 C50 H50C 109.5
H50A C50 H50C 109.5
H50B C50 H50C 109.5
C48 C51 H51A 109.5
C48 C51 H51B 109.5
H51A C51 H51B 109.5
C48 C51 H51C 109.5
H51A C51 H51C 109.5
H51B C51 H51C 109.5
C55 C52 C53 99.7(5)
C55 C52 C29 114.7(4)
C53 C52 C29 107.3(4)
C55 C52 C54 123.0(5)
C53 C52 C54 105.0(5)
C29 C52 C54 105.5(4)
C52 C53 H53A 109.5
C52 C53 H53B 109.5
H53A C53 H53B 109.5
C52 C53 H53C 109.5
H53A C53 H53C 109.5
H53B C53 H53C 109.5
C52 C54 H54A 109.5
C52 C54 H54B 109.5
H54A C54 H54B 109.5
C52 C54 H54C 109.5
H54A C54 H54C 109.5
H54B C54 H54C 109.5
C52 C55 H55A 109.5
C52 C55 H55B 109.5
H55A C55 H55B 109.5
C52 C55 H55C 109.5
H55A C55 H55C 109.5
H55B C55 H55C 109.5
C57 C56 C36 112.5(4)
C57 C56 C58 110.2(4)
C36 C56 C58 110.0(4)
C57 C56 C59 108.4(4)
C36 C56 C59 108.8(4)
C58 C56 C59 106.8(4)
C56 C57 H57A 109.5
C56 C57 H57B 109.5
H57A C57 H57B 109.5
C56 C57 H57C 109.5
H57A C57 H57C 109.5
H57B C57 H57C 109.5
C56 C58 H58A 109.5
C56 C58 H58B 109.5
H58A C58 H58B 109.5
C56 C58 H58C 109.5
H58A C58 H58C 109.5
H58B C58 H58C 109.5
C56 C59 H59A 109.5
C56 C59 H59B 109.5
H59A C59 H59B 109.5
C56 C59 H59C 109.5
H59A C59 H59C 109.5
H59B C59 H59C 109.5
C61 C60 C63 110.1(5)
C61 C60 C43 110.4(4)
C63 C60 C43 111.6(4)
C61 C60 C62 108.3(5)
C63 C60 C62 108.3(5)
C43 C60 C62 108.1(4)
C60 C61 H61A 109.5
C60 C61 H61B 109.5
H61A C61 H61B 109.5
C60 C61 H61C 109.5
H61A C61 H61C 109.5
H61B C61 H61C 109.5
C60 C62 H62A 109.5
C60 C62 H62B 109.5
H62A C62 H62B 109.5
C60 C62 H62C 109.5
H62A C62 H62C 109.5
H62B C62 H62C 109.5
C60 C63 H63A 109.5
C60 C63 H63B 109.5
H63A C63 H63B 109.5
C60 C63 H63C 109.5
H63A C63 H63C 109.5
H63B C63 H63C 109.5
C5 Co1 C1 39.9(2)
C5 Co1 C4 39.8(2)
C1 Co1 C4 67.5(2)
C5 Co1 C2 66.1(2)
C1 Co1 C2 39.6(2)
C4 Co1 C2 66.6(2)
C5 Co1 C3 66.3(2)
C1 Co1 C3 66.4(2)
C4 Co1 C3 40.1(2)
C2 Co1 C3 38.8(2)
C5 Co1 P1 122.95(15)
C1 Co1 P1 159.86(15)
C4 Co1 P1 92.38(14)
C2 Co1 P1 133.13(17)
C3 Co1 P1 98.43(14)
C5 Co1 P2 90.90(17)
C1 Co1 P2 99.25(16)
C4 Co1 P2 118.49(16)
C2 Co1 P2 136.50(17)
C3 Co1 P2 156.76(14)
P1 Co1 P2 90.34(6)
C5 Co1 P3 143.64(15)
C1 Co1 P3 104.09(14)
C4 Co1 P3 150.01(16)
C2 Co1 P3 88.33(15)
C3 Co1 P3 109.88(14)
P1 Co1 P3 93.35(6)
P2 Co1 P3 90.90(6)
O13 Ho1 O11 104.23(13)
O13 Ho1 O3 118.94(13)
O11 Ho1 O3 111.49(13)
O13 Ho1 O9 85.28(12)
O11 Ho1 O9 158.75(14)
O3 Ho1 O9 78.77(13)
O13 Ho1 O6 151.03(13)
O11 Ho1 O6 86.54(13)
O3 Ho1 O6 79.92(12)
O9 Ho1 O6 76.77(12)
O13 Ho1 O12 79.36(12)
O11 Ho1 O12 82.53(12)
O3 Ho1 O12 150.85(12)
O9 Ho1 O12 80.62(12)
O6 Ho1 O12 75.44(12)
O13 Ho1 O10 74.98(12)
O11 Ho1 O10 75.85(12)
O3 Ho1 O10 68.28(11)
O9 Ho1 O10 125.31(12)
O6 Ho1 O10 133.99(11)
O12 Ho1 O10 140.86(11)
C6 O1 P1 121.6(2)
C8 O2 P1 121.2(2)
P1 O3 Ho1 136.9(2)
C10 O4 P2 124.2(3)
C12 O5 P2 121.6(2)
P2 O6 Ho1 137.8(2)
C14 O7 P3 122.0(2)
C16 O8 P3 122.3(2)
P3 O9 Ho1 135.7(2)
C25 O10 C18 112.3(3)
C25 O10 Ho1 113.2(2)
C18 O10 Ho1 134.5(2)
C32 O11 Ho1 170.4(2)
C39 O12 C19 112.9(3)
C39 O12 Ho1 119.0(2)
C19 O12 Ho1 128.1(2)
C46 O13 Ho1 175.4(2)
O3 P1 O1 108.5(2)
O3 P1 O2 108.4(2)
O1 P1 O2 99.1(2)
O3 P1 Co1 119.60(15)
O1 P1 Co1 107.72(14)
O2 P1 Co1 111.59(14)
O6 P2 O4 108.6(2)
O6 P2 O5 110.4(2)
O4 P2 O5 100.2(2)
O6 P2 Co1 118.94(16)
O4 P2 Co1 112.54(15)
O5 P2 Co1 104.43(14)
O9 P3 O7 108.8(2)
O9 P3 O8 108.6(2)
O7 P3 O8 102.2(2)
O9 P3 Co1 121.08(15)
O7 P3 Co1 107.79(14)
O8 P3 Co1 106.71(14)

loop_
_geom_bond_atom_site_label_1
_geom_bond_atom_site_label_2
_geom_bond_distance
C1 C2 1.411(8)
C1 C5 1.417(7)
C1 Co1 2.076(5)
C1 H1 1.0000
C2 C3 1.388(8)
C2 Co1 2.087(5)
C2 H2 1.0000
C3 C4 1.431(7)
C3 Co1 2.094(5)
C3 H3 1.0000
C4 C5 1.414(8)
C4 Co1 2.078(5)
C4 H4 1.0000
C5 Co1 2.073(5)
C5 H5 1.0000
C6 O1 1.425(5)
C6 C7 1.532(7)
C6 H6A 0.9900
C6 H6B 0.9900
C7 H7A 0.9800
C7 H7B 0.9800
C7 H7C 0.9800
C8 O2 1.443(5)
C8 C9 1.512(8)
C8 H8A 0.9900
C8 H8B 0.9900
C9 H9A 0.9800
C9 H9B 0.9800
C9 H9C 0.9800
C10 O4 1.437(5)
C10 C11 1.439(8)
C10 H10A 0.9900
C10 H10B 0.9900
C11 H11A 0.9800
C11 H11B 0.9800
C11 H11C 0.9800
C12 O5 1.454(5)
C12 C13 1.495(7)
C12 H12A 0.9900
C12 H12B 0.9900
C13 H13A 0.9800
C13 H13B 0.9800
C13 H13C 0.9800
C14 O7 1.431(5)
C14 C15 1.468(7)
C14 H14A 0.9900
C14 H14B 0.9900
C15 H15A 0.9800
C15 H15B 0.9800
C15 H15C 0.9800
C16 O8 1.441(5)
C16 C17 1.468(7)
C16 H16A 0.9900
C16 H16B 0.9900
C17 H17A 0.9800
C17 H17B 0.9800
C17 H17C 0.9800
C18 O10 1.441(5)
C18 H18A 0.9800
C18 H18B 0.9800
C18 H18C 0.9800
C19 O12 1.445(5)
C19 H19A 0.9800
C19 H19B 0.9800
C19 H19C 0.9800
C20 C25 1.368(7)
C20 C21 1.401(7)
C20 C47 1.527(7)
C21 C22 1.373(7)
C21 H21 0.9500
C22 C23 1.402(7)
C22 C48 1.552(7)
C23 C24 1.384(7)
C23 H23 0.9500
C24 C25 1.383(7)
C24 C26 1.533(7)
C25 O10 1.423(5)
C26 C27 1.521(7)
C26 H26A 0.9900
C26 H26B 0.9900
C27 C28 1.379(7)
C27 C32 1.409(7)
C28 C29 1.404(7)
C28 H28 0.9500
C29 C30 1.418(7)
C29 C52 1.521(5)
C30 C31 1.399(7)
C30 H30 0.9500
C31 C32 1.396(7)
C31 C33 1.494(7)
C32 O11 1.317(5)
C33 C34 1.539(7)
C33 H33A 0.9900
C33 H33B 0.9900
C34 C39 1.382(7)
C34 C35 1.398(7)
C35 C36 1.392(7)
C35 H35 0.9500
C36 C37 1.403(7)
C36 C56 1.535(5)
C37 C38 1.405(7)
C37 H37 0.9500
C38 C39 1.396(7)
C38 C40 1.514(7)
C39 O12 1.420(5)
C40 C41 1.516(7)
C40 H40A 0.9900
C40 H40B 0.9900
C41 C46 1.400(7)
C41 C42 1.421(7)
C42 C43 1.389(7)
C42 H42 0.9500
C43 C44 1.405(7)
C43 C60 1.535(5)
C44 C45 1.392(7)
C44 H44 0.9500
C45 C46 1.395(7)
C45 C47 1.518(7)
C46 O13 1.322(5)
C47 H47A 0.9900
C47 H47B 0.9900
C48 C49 1.463(8)
C48 C50 1.503(8)
C48 C51 1.508(6)
C49 H49A 0.9800
C49 H49B 0.9800
C49 H49C 0.9800
C50 H50A 0.9800
C50 H50B 0.9800
C50 H50C 0.9800
C51 H51A 0.9800
C51 H51B 0.9800
C51 H51C 0.9800
C52 C55 1.501(8)
C52 C53 1.514(8)
C52 C54 1.534(8)
C53 H53A 0.9800
C53 H53B 0.9800
C53 H53C 0.9800
C54 H54A 0.9800
C54 H54B 0.9800
C54 H54C 0.9800
C55 H55A 0.9800
C55 H55B 0.9800
C55 H55C 0.9800
C56 C57 1.528(7)
C56 C58 1.558(7)
C56 C59 1.582(7)
C57 H57A 0.9800
C57 H57B 0.9800
C57 H57C 0.9800
C58 H58A 0.9800
C58 H58B 0.9800
C58 H58C 0.9800
C59 H59A 0.9800
C59 H59B 0.9800
C59 H59C 0.9800
C60 C61 1.514(8)
C60 C63 1.529(8)
C60 C62 1.537(7)
C61 H61A 0.9800
C61 H61B 0.9800
C61 H61C 0.9800
C62 H62A 0.9800
C62 H62B 0.9800
C62 H62C 0.9800
C63 H63A 0.9800
C63 H63B 0.9800
C63 H63C 0.9800
Co1 P1 2.1691(15)
Co1 P2 2.1709(15)
Co1 P3 2.1737(15)
Ho1 O13 2.127(3)
Ho1 O11 2.132(3)
Ho1 O3 2.287(3)
Ho1 O9 2.319(3)
Ho1 O6 2.336(3)
Ho1 O12 2.477(3)
Ho1 O10 2.709(3)
O1 P1 1.598(4)
O2 P1 1.603(4)
O3 P1 1.499(4)
O4 P2 1.596(4)
O5 P2 1.601(4)
O6 P2 1.493(4)
O7 P3 1.612(4)
O8 P3 1.614(4)
O9 P3 1.493(3)

loop_
_geom_torsion_atom_site_label_1
_geom_torsion_atom_site_label_2
_geom_torsion_atom_site_label_3
_geom_torsion_atom_site_label_4
_geom_torsion
C5 C1 C2 C3 0.8(6)
Co1 C1 C2 C3 -60.1(4)
C5 C1 C2 Co1 61.0(3)
C1 C2 C3 C4 0.4(6)
Co1 C2 C3 C4 -59.0(4)
C1 C2 C3 Co1 59.4(4)
C2 C3 C4 C5 -1.4(6)
Co1 C3 C4 C5 -61.1(3)
C2 C3 C4 Co1 59.7(4)
C3 C4 C5 C1 2.0(6)
Co1 C4 C5 C1 -59.5(4)
C3 C4 C5 Co1 61.5(3)
C2 C1 C5 C4 -1.8(6)
Co1 C1 C5 C4 59.6(4)
C2 C1 C5 Co1 -61.4(3)
C25 C20 C21 C22 -0.2(8)
C47 C20 C21 C22 -173.9(5)
C20 C21 C22 C23 -0.5(8)
C20 C21 C22 C48 173.3(5)
C21 C22 C23 C24 -0.2(8)
C48 C22 C23 C24 -173.9(5)
C22 C23 C24 C25 1.6(8)
C22 C23 C24 C26 177.0(5)
C21 C20 C25 C24 1.7(8)
C47 C20 C25 C24 175.1(5)
C21 C20 C25 O10 -175.1(4)
C47 C20 C25 O10 -1.7(7)
C23 C24 C25 C20 -2.4(8)
C26 C24 C25 C20 -177.7(5)
C23 C24 C25 O10 174.4(4)
C26 C24 C25 O10 -0.8(7)
C25 C24 C26 C27 115.1(5)
C23 C24 C26 C27 -60.1(6)
C24 C26 C27 C28 99.0(6)
C24 C26 C27 C32 -75.2(6)
C32 C27 C28 C29 0.0(8)
C26 C27 C28 C29 -174.0(5)
C27 C28 C29 C30 0.0(8)
C27 C28 C29 C52 174.3(4)
C28 C29 C30 C31 0.4(8)
C52 C29 C30 C31 -173.9(4)
C29 C30 C31 C32 -0.6(8)
C29 C30 C31 C33 173.4(5)
C30 C31 C32 O11 176.7(4)
C33 C31 C32 O11 2.5(7)
C30 C31 C32 C27 0.6(8)
C33 C31 C32 C27 -173.6(5)
C28 C27 C32 O11 -176.5(4)
C26 C27 C32 O11 -2.3(7)
C28 C27 C32 C31 -0.3(8)
C26 C27 C32 C31 173.9(5)
C32 C31 C33 C34 79.3(6)
C30 C31 C33 C34 -94.8(6)
C31 C33 C34 C39 -108.2(6)
C31 C33 C34 C35 64.5(6)
C39 C34 C35 C36 1.4(7)
C33 C34 C35 C36 -171.8(5)
C34 C35 C36 C37 0.6(8)
C34 C35 C36 C56 -178.7(4)
C35 C36 C37 C38 -1.9(8)
C56 C36 C37 C38 177.3(4)
C36 C37 C38 C39 1.1(7)
C36 C37 C38 C40 -179.8(5)
C35 C34 C39 C38 -2.3(8)
C33 C34 C39 C38 170.6(5)
C35 C34 C39 O12 178.3(4)
C33 C34 C39 O12 -8.9(7)
C37 C38 C39 C34 1.0(8)
C40 C38 C39 C34 -178.1(5)
C37 C38 C39 O12 -179.5(4)
C40 C38 C39 O12 1.4(7)
C39 C38 C40 C41 108.7(6)
C37 C38 C40 C41 -70.4(6)
C38 C40 C41 C46 -71.8(6)
C38 C40 C41 C42 108.2(5)
C46 C41 C42 C43 0.3(8)
C40 C41 C42 C43 -179.7(5)
C41 C42 C43 C44 0.3(8)
C41 C42 C43 C60 179.7(4)
C42 C43 C44 C45 0.5(8)
C60 C43 C44 C45 -179.0(4)
C43 C44 C45 C46 -1.9(8)
C43 C44 C45 C47 170.9(5)
C44 C45 C46 O13 -179.7(4)
C47 C45 C46 O13 7.4(7)
C44 C45 C46 C41 2.5(8)
C47 C45 C46 C41 -170.5(4)
C42 C41 C46 O13 -179.5(4)
C40 C41 C46 O13 0.5(7)
C42 C41 C46 C45 -1.7(7)
C40 C41 C46 C45 178.3(5)
C44 C45 C47 C20 -106.2(5)
C46 C45 C47 C20 66.7(6)
C25 C20 C47 C45 -114.0(5)
C21 C20 C47 C45 59.3(6)
C21 C22 C48 C49 -170.6(5)
C23 C22 C48 C49 3.0(8)
C21 C22 C48 C50 -72.4(7)
C23 C22 C48 C50 101.1(6)
C21 C22 C48 C51 32.7(6)
C23 C22 C48 C51 -153.7(4)
C28 C29 C52 C55 15.5(5)
C30 C29 C52 C55 -170.6(4)
C28 C29 C52 C53 125.2(4)
C30 C29 C52 C53 -60.8(5)
C28 C29 C52 C54 -123.2(4)
C30 C29 C52 C54 50.8(5)
C35 C36 C56 C57 -174.2(4)
C37 C36 C56 C57 6.5(5)
C35 C36 C56 C58 -51.0(5)
C37 C36 C56 C58 129.7(4)
C35 C36 C56 C59 65.7(4)
C37 C36 C56 C59 -113.6(4)
C42 C43 C60 C61 117.5(4)
C44 C43 C60 C61 -63.1(5)
C42 C43 C60 C63 -5.3(5)
C44 C43 C60 C63 174.2(4)
C42 C43 C60 C62 -124.2(4)
C44 C43 C60 C62 55.2(5)
C4 C5 Co1 C1 -120.0(5)
C1 C5 Co1 C4 120.0(5)
C4 C5 Co1 C2 -81.6(4)
C1 C5 Co1 C2 38.4(3)
C4 C5 Co1 C3 -39.0(3)
C1 C5 Co1 C3 81.0(4)
C4 C5 Co1 P1 45.6(4)
C1 C5 Co1 P1 165.6(3)
C4 C5 Co1 P2 136.6(3)
C1 C5 Co1 P2 -103.4(3)
C4 C5 Co1 P3 -130.7(3)
C1 C5 Co1 P3 -10.6(5)
C2 C1 Co1 C5 117.0(5)
C2 C1 Co1 C4 80.1(4)
C5 C1 Co1 C4 -36.9(4)
C5 C1 Co1 C2 -117.0(5)
C2 C1 Co1 C3 36.3(3)
C5 C1 Co1 C3 -80.6(4)
C2 C1 Co1 P1 79.7(5)
C5 C1 Co1 P1 -37.3(7)
C2 C1 Co1 P2 -162.8(3)
C5 C1 Co1 P2 80.2(3)
C2 C1 Co1 P3 -69.5(3)
C5 C1 Co1 P3 173.5(3)
C3 C4 Co1 C5 -116.6(4)
C5 C4 Co1 C1 37.0(3)
C3 C4 Co1 C1 -79.6(3)
C5 C4 Co1 C2 80.2(3)
C3 C4 Co1 C2 -36.4(3)
C5 C4 Co1 C3 116.6(4)
C5 C4 Co1 P1 -143.2(3)
C3 C4 Co1 P1 100.3(3)
C5 C4 Co1 P2 -51.5(3)
C3 C4 Co1 P2 -168.0(2)
C5 C4 Co1 P3 116.0(4)
C3 C4 Co1 P3 -0.6(5)
C3 C2 Co1 C5 81.2(3)
C1 C2 Co1 C5 -38.7(3)
C3 C2 Co1 C1 120.0(5)
C3 C2 Co1 C4 37.6(3)
C1 C2 Co1 C4 -82.4(3)
C1 C2 Co1 C3 -120.0(5)
C3 C2 Co1 P1 -32.4(4)
C1 C2 Co1 P1 -152.3(2)
C3 C2 Co1 P2 145.1(3)
C1 C2 Co1 P2 25.1(4)
C3 C2 Co1 P3 -125.4(3)
C1 C2 Co1 P3 114.6(3)
C2 C3 Co1 C5 -80.9(3)
C4 C3 Co1 C5 38.7(3)
C2 C3 Co1 C1 -37.1(3)
C4 C3 Co1 C1 82.5(3)
C2 C3 Co1 C4 -119.6(5)
C4 C3 Co1 C2 119.6(5)
C2 C3 Co1 P1 156.7(3)
C4 C3 Co1 P1 -83.6(3)
C2 C3 Co1 P2 -92.1(4)
C4 C3 Co1 P2 27.5(5)
C2 C3 Co1 P3 60.1(3)
C4 C3 Co1 P3 179.7(3)
C7 C6 O1 P1 -151.8(3)
C9 C8 O2 P1 -160.7(3)
O13 Ho1 O3 P1 129.1(3)
O11 Ho1 O3 P1 -109.6(3)
O9 Ho1 O3 P1 51.0(3)
O6 Ho1 O3 P1 -27.4(3)
O12 Ho1 O3 P1 5.2(5)
O10 Ho1 O3 P1 -173.5(4)
C11 C10 O4 P2 -105.3(4)
C13 C12 O5 P2 -163.9(3)
O13 Ho1 O6 P2 -96.6(4)
O11 Ho1 O6 P2 149.9(3)
O3 Ho1 O6 P2 37.4(3)
O9 Ho1 O6 P2 -43.4(3)
O12 Ho1 O6 P2 -126.9(3)
O10 Ho1 O6 P2 83.4(3)
C15 C14 O7 P3 174.6(3)
C17 C16 O8 P3 159.2(3)
O13 Ho1 O9 P3 -157.5(3)
O11 Ho1 O9 P3 84.6(5)
O3 Ho1 O9 P3 -36.7(3)
O6 Ho1 O9 P3 45.4(3)
O12 Ho1 O9 P3 122.6(3)
O10 Ho1 O9 P3 -89.6(3)
C20 C25 O10 C18 -89.8(5)
C24 C25 O10 C18 93.3(5)
C20 C25 O10 Ho1 88.5(4)
C24 C25 O10 Ho1 -88.4(4)
O13 Ho1 O10 C25 -49.5(2)
O11 Ho1 O10 C25 59.7(2)
O3 Ho1 O10 C25 -179.8(2)
O9 Ho1 O10 C25 -122.4(2)
O6 Ho1 O10 C25 130.5(2)
O12 Ho1 O10 C25 1.2(3)
O13 Ho1 O10 C18 128.3(3)
O11 Ho1 O10 C18 -122.5(3)
O3 Ho1 O10 C18 -2.0(3)
O9 Ho1 O10 C18 55.4(3)
O6 Ho1 O10 C18 -51.7(3)
O12 Ho1 O10 C18 179.0(3)
C31 C32 O11 Ho1 -55.6(16)
C27 C32 O11 Ho1 120.4(14)
O13 Ho1 O11 C32 -39.5(15)
O3 Ho1 O11 C32 -169.0(14)
O9 Ho1 O11 C32 75.2(15)
O6 Ho1 O11 C32 113.2(15)
O12 Ho1 O11 C32 37.5(14)
O10 Ho1 O11 C32 -109.7(15)
C34 C39 O12 C19 -89.2(5)
C38 C39 O12 C19 91.3(5)
C34 C39 O12 Ho1 89.0(4)
C38 C39 O12 Ho1 -90.5(4)
O13 Ho1 O12 C39 55.4(2)
O11 Ho1 O12 C39 -50.7(2)
O3 Ho1 O12 C39 -172.2(2)
O9 Ho1 O12 C39 142.3(2)
O6 Ho1 O12 C39 -139.0(2)
O10 Ho1 O12 C39 5.8(3)
O13 Ho1 O12 C19 -126.7(3)
O11 Ho1 O12 C19 127.2(3)
O3 Ho1 O12 C19 5.7(4)
O9 Ho1 O12 C19 -39.8(3)
O6 Ho1 O12 C19 38.9(3)
O10 Ho1 O12 C19 -176.3(3)
C45 C46 O13 Ho1 139(3)
C41 C46 O13 Ho1 -44(3)
O11 Ho1 O13 C46 132(3)
O3 Ho1 O13 C46 -103(3)
O9 Ho1 O13 C46 -29(3)
O6 Ho1 O13 C46 23(3)
O12 Ho1 O13 C46 53(3)
O10 Ho1 O13 C46 -157(3)
Ho1 O3 P1 O1 106.6(3)
Ho1 O3 P1 O2 -146.8(3)
Ho1 O3 P1 Co1 -17.4(4)
C6 O1 P1 O3 54.3(3)
C6 O1 P1 O2 -58.7(3)
C6 O1 P1 Co1 -174.9(3)
C8 O2 P1 O3 40.8(3)
C8 O2 P1 O1 153.8(3)
C8 O2 P1 Co1 -93.0(3)
C5 Co1 P1 O3 146.6(2)
C1 Co1 P1 O3 174.2(5)
C4 Co1 P1 O3 173.85(18)
C2 Co1 P1 O3 -126.5(2)
C3 Co1 P1 O3 -146.28(18)
P2 Co1 P1 O3 55.32(18)
P3 Co1 P1 O3 -35.61(19)
C5 Co1 P1 O1 22.3(2)
C1 Co1 P1 O1 49.9(5)
C4 Co1 P1 O1 49.52(16)
C2 Co1 P1 O1 109.2(2)
C3 Co1 P1 O1 89.39(15)
P2 Co1 P1 O1 -69.01(16)
P3 Co1 P1 O1 -159.94(15)
C5 Co1 P1 O2 -85.4(2)
C1 Co1 P1 O2 -57.8(5)
C4 Co1 P1 O2 -58.18(16)
C2 Co1 P1 O2 1.5(2)
C3 Co1 P1 O2 -18.31(16)
P2 Co1 P1 O2 -176.71(16)
P3 Co1 P1 O2 92.36(16)
Ho1 O6 P2 O4 -129.6(3)
Ho1 O6 P2 O5 121.5(3)
Ho1 O6 P2 Co1 0.9(4)
C10 O4 P2 O6 20.9(4)
C10 O4 P2 O5 136.6(3)
C10 O4 P2 Co1 -113.0(3)
C12 O5 P2 O6 57.8(3)
C12 O5 P2 O4 -56.5(3)
C12 O5 P2 Co1 -173.2(3)
C5 Co1 P2 O6 -170.07(17)
C1 Co1 P2 O6 150.67(17)
C4 Co1 P2 O6 -140.01(16)
C2 Co1 P2 O6 134.8(2)
C3 Co1 P2 O6 -159.8(4)
P1 Co1 P2 O6 -47.11(17)
P3 Co1 P2 O6 46.24(17)
C5 Co1 P2 O4 -41.46(17)
C1 Co1 P2 O4 -80.71(17)
C4 Co1 P2 O4 -11.39(18)
C2 Co1 P2 O4 -96.6(2)
C3 Co1 P2 O4 -31.2(4)
P1 Co1 P2 O4 81.50(17)
P3 Co1 P2 O4 174.86(17)
C5 Co1 P2 O5 66.31(15)
C1 Co1 P2 O5 27.06(15)
C4 Co1 P2 O5 96.38(16)
C2 Co1 P2 O5 11.2(2)
C3 Co1 P2 O5 76.6(4)
P1 Co1 P2 O5 -170.73(15)
P3 Co1 P2 O5 -77.37(15)
Ho1 O9 P3 O7 120.0(3)
Ho1 O9 P3 O8 -129.5(3)
Ho1 O9 P3 Co1 -5.6(4)
C14 O7 P3 O9 19.5(3)
C14 O7 P3 O8 -95.2(3)
C14 O7 P3 Co1 152.5(3)
C16 O8 P3 O9 -46.6(4)
C16 O8 P3 O7 68.3(3)
C16 O8 P3 Co1 -178.7(3)
C5 Co1 P3 O9 -137.6(3)
C1 Co1 P3 O9 -144.58(19)
C4 Co1 P3 O9 146.2(3)
C2 Co1 P3 O9 178.70(19)
C3 Co1 P3 O9 145.81(19)
P1 Co1 P3 O9 45.6(2)
P2 Co1 P3 O9 -44.8(2)
C5 Co1 P3 O7 96.3(3)
C1 Co1 P3 O7 89.32(17)
C4 Co1 P3 O7 20.1(3)
C2 Co1 P3 O7 52.61(17)
C3 Co1 P3 O7 19.71(16)
P1 Co1 P3 O7 -80.50(16)
P2 Co1 P3 O7 -170.90(16)
C5 Co1 P3 O8 -12.8(3)
C1 Co1 P3 O8 -19.82(17)
C4 Co1 P3 O8 -89.0(3)
C2 Co1 P3 O8 -56.53(17)
C3 Co1 P3 O8 -89.43(16)
P1 Co1 P3 O8 170.36(16)
P2 Co1 P3 O8 79.96(16)
